data_7052021
loop_
_publ_author_name
'Yuan, Ling'
'Sumpter, Bobby G.'
'Abboud, Khalil A.'
'Castellano, Ronald K.'

_publ_section_title
;
 Links between through-bond interactions and assembly structure in
 simple piperidones
;
_journal_issue 11
_journal_name_full 'New Journal of Chemistry'
_journal_page_first 1924
_journal_paper_doi 10.1039/b808818g
_journal_volume 32
_journal_year 2008
_chemical_formula_sum 'C20 H23 N O'
_chemical_formula_weight 293.39
_chemical_name_systematic
;
?
;
_space_group_IT_number 14
_symmetry_cell_setting monoclinic
_symmetry_space_group_name_Hall '-P 2yn'
_symmetry_space_group_name_H-M 'P 1 21/n 1'
_atom_sites_solution_hydrogens geom
_atom_sites_solution_primary direct
_atom_sites_solution_secondary difmap
_audit_creation_method SHELXL-97
_audit_update_record
;
2008-02-04 # Formatted by publCIF
;
_cell_angle_alpha 90.00
_cell_angle_beta 102.928(2)
_cell_angle_gamma 90.00
_cell_formula_units_Z 4
_cell_length_a 9.5059(7)
_cell_length_b 12.3970(9)
_cell_length_c 14.7096(11)
_cell_measurement_reflns_used 97
_cell_measurement_temperature 173(2)
_cell_measurement_theta_max 28.0
_cell_measurement_theta_min 2.0
_cell_volume 1689.5(2)
_computing_cell_refinement 'Bruker SMART v5.624 & SAINT 6.36a (Bruker 1998)'
_computing_data_collection 'Bruker SMART v5.624 (Bruker 1998)'
_computing_data_reduction 'Bruker SHELXTL v6.12 (Bruker 2000)'
_computing_molecular_graphics 'Bruker SHELXTL v6.12'
_computing_publication_material 'Bruker SHELXTL v6.12'
_computing_structure_refinement 'Bruker SHELXTL v6.12'
_computing_structure_solution 'Bruker SHELXTL v6.12'
_diffrn_ambient_temperature 173(2)
_diffrn_measured_fraction_theta_full 0.976
_diffrn_measured_fraction_theta_max 0.976
_diffrn_measurement_device_type 'SMART CCD area detector'
_diffrn_measurement_method '\w scans'
_diffrn_radiation_monochromator graphite
_diffrn_radiation_source 'fine-focus sealed tube'
_diffrn_radiation_type MoK\a
_diffrn_radiation_wavelength 0.71073
_diffrn_reflns_av_R_equivalents 0.0427
_diffrn_reflns_av_sigmaI/netI 0.0687
_diffrn_reflns_limit_h_max 11
_diffrn_reflns_limit_h_min -12
_diffrn_reflns_limit_k_max 15
_diffrn_reflns_limit_k_min -15
_diffrn_reflns_limit_l_max 17
_diffrn_reflns_limit_l_min -19
_diffrn_reflns_number 10768
_diffrn_reflns_theta_full 27.50
_diffrn_reflns_theta_max 27.50
_diffrn_reflns_theta_min 2.17
_diffrn_standards_decay_% '< 1'
_diffrn_standards_number 0
_exptl_absorpt_coefficient_mu 0.070
_exptl_absorpt_correction_T_max 0.9920
_exptl_absorpt_correction_T_min 0.9827
_exptl_absorpt_correction_type integration
_exptl_absorpt_process_details 'based on measured indexed crystal faces, Bruker SHELXTL v6.12 (Bruker 1998)'
_exptl_crystal_colour colorless
_exptl_crystal_density_diffrn 1.153
_exptl_crystal_density_method 'not measured'
_exptl_crystal_description needles
_exptl_crystal_F_000 632
_exptl_crystal_size_max 0.25
_exptl_crystal_size_mid 0.23
_exptl_crystal_size_min 0.11
_refine_diff_density_max 0.114
_refine_diff_density_min -0.142
_refine_diff_density_rms 0.029
_refine_ls_extinction_method none
_refine_ls_goodness_of_fit_ref 0.787
_refine_ls_hydrogen_treatment constr
_refine_ls_matrix_type full
_refine_ls_number_parameters 199
_refine_ls_number_reflns 3786
_refine_ls_number_restraints 0
_refine_ls_restrained_S_all 0.787
_refine_ls_R_factor_all 0.0696
_refine_ls_R_factor_gt 0.0333
_refine_ls_shift/su_max 0.001
_refine_ls_shift/su_mean 0.000
_refine_ls_structure_factor_coef Fsqd
_refine_ls_weighting_details 'calc w=1/[\s^2^(Fo^2^)+(0.0345P)^2^] where P=(Fo^2^+2Fc^2^)/3'
_refine_ls_weighting_scheme calc
_refine_ls_wR_factor_gt 0.0668
_refine_ls_wR_factor_ref 0.0708
_reflns_number_gt 2040
_reflns_number_total 3786
_reflns_threshold_expression I>2\s(I)
_cod_data_source_file b808818g.txt
_cod_data_source_block compound-2
_cod_depositor_comments
;
The following automatic conversions were performed:
'_symmetry_cell_setting' value 'Monoclinic' changed to 'monoclinic'
according to '/home/saulius/struct/CIF-dictionaries/cif_core.dic'
dictionary named 'cif_core.dic' version 2.4.1 from 2010-06-29.

Automatic conversion script
Id: cif_fix_enum 1527 2010-12-29 10:47:43Z saulius 
;
_cod_original_sg_symbol_H-M P21/n
_cod_database_code 7052021

loop_
_symmetry_equiv_pos_as_xyz
'x, y, z'
'-x+1/2, y+1/2, -z+1/2'
'-x, -y, -z'
'x-1/2, -y-1/2, z-1/2'

loop_
_atom_site_label
_atom_site_type_symbol
_atom_site_fract_x
_atom_site_fract_y
_atom_site_fract_z
_atom_site_U_iso_or_equiv
_atom_site_adp_type
_atom_site_occupancy
_atom_site_symmetry_multiplicity
_atom_site_calc_flag
_atom_site_refinement_flags
_atom_site_disorder_assembly
_atom_site_disorder_group
N1 N 0.14590(9) 0.37669(7) 1.05257(6) 0.0332(2) Uani 1 1 d . . .
O1 O 0.37487(8) 0.64176(6) 1.03171(5) 0.0418(2) Uani 1 1 d . . .
C2 C 0.20325(12) 0.44657(9) 1.13223(7) 0.0354(3) Uani 1 1 d . . .
H2A H 0.3055 0.4279 1.1587 0.042 Uiso 1 1 calc R . .
H2B H 0.1483 0.4350 1.1812 0.042 Uiso 1 1 calc R . .
C3 C 0.19225(11) 0.56554(8) 1.10233(7) 0.0308(3) Uani 1 1 d . . .
H3A H 0.0884 0.5807 1.0739 0.037 Uiso 1 1 calc R . .
C4 C 0.27487(12) 0.57896(9) 1.02651(7) 0.0311(3) Uani 1 1 d . . .
C5 C 0.22713(12) 0.50328(9) 0.94505(7) 0.0310(3) Uani 1 1 d . . .
H5A H 0.1243 0.5205 0.9155 0.037 Uiso 1 1 calc R . .
C6 C 0.23208(12) 0.38773(9) 0.98242(8) 0.0353(3) Uani 1 1 d . . .
H6A H 0.1950 0.3376 0.9302 0.042 Uiso 1 1 calc R . .
H6B H 0.3334 0.3678 1.0103 0.042 Uiso 1 1 calc R . .
C7 C 0.14111(14) 0.26414(9) 1.08133(8) 0.0483(3) Uani 1 1 d . . .
H7A H 0.1023 0.2193 1.0266 0.072 Uiso 1 1 calc R . .
H7B H 0.0790 0.2578 1.1260 0.072 Uiso 1 1 calc R . .
H7C H 0.2388 0.2398 1.1107 0.072 Uiso 1 1 calc R . .
C8 C 0.31482(12) 0.51511(9) 0.87015(7) 0.0386(3) Uani 1 1 d . . .
H8A H 0.3275 0.5928 0.8586 0.046 Uiso 1 1 calc R . .
H8B H 0.4118 0.4836 0.8938 0.046 Uiso 1 1 calc R . .
C9 C 0.24581(12) 0.46133(9) 0.77911(8) 0.0347(3) Uani 1 1 d . . .
C10 C 0.12262(13) 0.50444(10) 0.72154(8) 0.0430(3) Uani 1 1 d . . .
H10A H 0.0805 0.5676 0.7406 0.052 Uiso 1 1 calc R . .
C11 C 0.05978(15) 0.45702(12) 0.63665(9) 0.0547(4) Uani 1 1 d . . .
H11A H -0.0247 0.4875 0.5985 0.066 Uiso 1 1 calc R . .
C12 C 0.11995(17) 0.36578(12) 0.60784(10) 0.0599(4) Uani 1 1 d . . .
H12A H 0.0770 0.3329 0.5499 0.072 Uiso 1 1 calc R . .
C13 C 0.24242(16) 0.32262(11) 0.66337(11) 0.0565(4) Uani 1 1 d . . .
H13A H 0.2852 0.2603 0.6433 0.068 Uiso 1 1 calc R . .
C14 C 0.30425(13) 0.36941(10) 0.74876(9) 0.0452(3) Uani 1 1 d . . .
H14A H 0.3880 0.3378 0.7870 0.054 Uiso 1 1 calc R . .
C15 C 0.23891(12) 0.64290(9) 1.18469(7) 0.0360(3) Uani 1 1 d . . .
H15A H 0.2141 0.6109 1.2407 0.043 Uiso 1 1 calc R . .
H15B H 0.3450 0.6520 1.1978 0.043 Uiso 1 1 calc R . .
C16 C 0.16815(12) 0.75202(9) 1.16655(7) 0.0319(3) Uani 1 1 d . . .
C17 C 0.03687(13) 0.77080(10) 1.19026(8) 0.0388(3) Uani 1 1 d . . .
H17A H -0.0050 0.7158 1.2206 0.047 Uiso 1 1 calc R . .
C18 C -0.03390(14) 0.86842(11) 1.17043(8) 0.0480(3) Uani 1 1 d . . .
H18A H -0.1238 0.8796 1.1870 0.058 Uiso 1 1 calc R . .
C19 C 0.02525(15) 0.94939(11) 1.12686(8) 0.0511(4) Uani 1 1 d . . .
H19A H -0.0234 1.0164 1.1133 0.061 Uiso 1 1 calc R . .
C20 C 0.15572(14) 0.93222(10) 1.10316(8) 0.0484(3) Uani 1 1 d . . .
H20A H 0.1973 0.9877 1.0731 0.058 Uiso 1 1 calc R . .
C21 C 0.22632(13) 0.83485(9) 1.12296(8) 0.0394(3) Uani 1 1 d . . .
H21A H 0.3164 0.8243 1.1065 0.047 Uiso 1 1 calc R . .

loop_
_atom_site_aniso_label
_atom_site_aniso_U_11
_atom_site_aniso_U_22
_atom_site_aniso_U_33
_atom_site_aniso_U_23
_atom_site_aniso_U_13
_atom_site_aniso_U_12
N1 0.0392(6) 0.0303(6) 0.0285(5) 0.0029(4) 0.0044(4) -0.0034(4)
O1 0.0382(5) 0.0419(5) 0.0466(5) -0.0046(4) 0.0123(4) -0.0080(4)
C2 0.0392(7) 0.0364(7) 0.0292(7) 0.0027(5) 0.0045(5) 0.0009(6)
C3 0.0279(6) 0.0341(7) 0.0292(6) 0.0006(5) 0.0037(5) 0.0012(5)
C4 0.0267(7) 0.0299(7) 0.0344(7) 0.0045(5) 0.0020(5) 0.0034(5)
C5 0.0277(6) 0.0355(7) 0.0292(6) 0.0017(5) 0.0050(5) -0.0004(5)
C6 0.0352(7) 0.0363(7) 0.0327(6) -0.0016(5) 0.0042(5) 0.0000(5)
C7 0.0668(9) 0.0366(8) 0.0395(7) 0.0038(6) 0.0074(7) -0.0085(6)
C8 0.0359(7) 0.0426(8) 0.0394(7) -0.0009(6) 0.0126(6) -0.0040(6)
C9 0.0367(7) 0.0354(7) 0.0356(7) 0.0005(6) 0.0159(6) -0.0052(6)
C10 0.0483(8) 0.0448(8) 0.0379(8) 0.0008(6) 0.0142(6) 0.0020(6)
C11 0.0561(9) 0.0709(10) 0.0365(8) 0.0021(7) 0.0089(7) -0.0037(8)
C12 0.0691(11) 0.0749(11) 0.0411(8) -0.0186(8) 0.0239(8) -0.0207(9)
C13 0.0640(10) 0.0498(9) 0.0659(10) -0.0185(8) 0.0361(9) -0.0104(8)
C14 0.0422(8) 0.0439(8) 0.0538(8) -0.0026(7) 0.0199(7) -0.0023(6)
C15 0.0374(7) 0.0383(7) 0.0303(7) 0.0000(5) 0.0035(5) -0.0009(6)
C16 0.0353(7) 0.0342(7) 0.0239(6) -0.0048(5) 0.0022(5) -0.0004(5)
C17 0.0394(7) 0.0439(8) 0.0325(7) -0.0080(6) 0.0071(6) -0.0037(6)
C18 0.0424(8) 0.0581(10) 0.0410(8) -0.0170(7) 0.0045(6) 0.0091(7)
C19 0.0636(10) 0.0411(8) 0.0418(8) -0.0069(6) -0.0027(7) 0.0149(7)
C20 0.0649(10) 0.0368(8) 0.0425(8) 0.0003(6) 0.0100(7) -0.0022(7)
C21 0.0429(8) 0.0393(8) 0.0369(7) -0.0016(6) 0.0109(6) -0.0013(6)

loop_
_atom_type_symbol
_atom_type_description
_atom_type_scat_dispersion_real
_atom_type_scat_dispersion_imag
_atom_type_scat_source
C C 0.0033 0.0016 'International Tables Vol C Tables 4.2.6.8 and 6.1.1.4'
H H 0.0000 0.0000 'International Tables Vol C Tables 4.2.6.8 and 6.1.1.4'
N N 0.0061 0.0033 'International Tables Vol C Tables 4.2.6.8 and 6.1.1.4'
O O 0.0106 0.0060 'International Tables Vol C Tables 4.2.6.8 and 6.1.1.4'

loop_
_geom_angle_atom_site_label_1
_geom_angle_atom_site_label_2
_geom_angle_atom_site_label_3
_geom_angle
_geom_angle_site_symmetry_1
_geom_angle_site_symmetry_3
_geom_angle_publ_flag
C6 N1 C2 110.09(9) . . ?
C6 N1 C7 110.65(9) . . ?
C2 N1 C7 111.35(8) . . ?
N1 C2 C3 110.51(9) . . ?
N1 C2 H2A 109.5 . . ?
C3 C2 H2A 109.5 . . ?
N1 C2 H2B 109.5 . . ?
C3 C2 H2B 109.5 . . ?
H2A C2 H2B 108.1 . . ?
C4 C3 C15 114.14(9) . . ?
C4 C3 C2 107.70(8) . . ?
C15 C3 C2 112.70(9) . . ?
C4 C3 H3A 107.3 . . ?
C15 C3 H3A 107.3 . . ?
C2 C3 H3A 107.3 . . ?
O1 C4 C5 122.62(10) . . ?
O1 C4 C3 123.48(10) . . ?
C5 C4 C3 113.84(9) . . ?
C4 C5 C8 113.36(9) . . ?
C4 C5 C6 108.47(9) . . ?
C8 C5 C6 111.73(9) . . ?
C4 C5 H5A 107.7 . . ?
C8 C5 H5A 107.7 . . ?
C6 C5 H5A 107.7 . . ?
N1 C6 C5 111.36(8) . . ?
N1 C6 H6A 109.4 . . ?
C5 C6 H6A 109.4 . . ?
N1 C6 H6B 109.4 . . ?
C5 C6 H6B 109.4 . . ?
H6A C6 H6B 108.0 . . ?
N1 C7 H7A 109.5 . . ?
N1 C7 H7B 109.5 . . ?
H7A C7 H7B 109.5 . . ?
N1 C7 H7C 109.5 . . ?
H7A C7 H7C 109.5 . . ?
H7B C7 H7C 109.5 . . ?
C9 C8 C5 113.47(9) . . ?
C9 C8 H8A 108.9 . . ?
C5 C8 H8A 108.9 . . ?
C9 C8 H8B 108.9 . . ?
C5 C8 H8B 108.9 . . ?
H8A C8 H8B 107.7 . . ?
C14 C9 C10 117.66(11) . . ?
C14 C9 C8 121.59(11) . . ?
C10 C9 C8 120.73(11) . . ?
C11 C10 C9 121.31(12) . . ?
C11 C10 H10A 119.3 . . ?
C9 C10 H10A 119.3 . . ?
C12 C11 C10 120.00(13) . . ?
C12 C11 H11A 120.0 . . ?
C10 C11 H11A 120.0 . . ?
C13 C12 C11 119.52(13) . . ?
C13 C12 H12A 120.2 . . ?
C11 C12 H12A 120.2 . . ?
C12 C13 C14 120.43(13) . . ?
C12 C13 H13A 119.8 . . ?
C14 C13 H13A 119.8 . . ?
C9 C14 C13 121.07(13) . . ?
C9 C14 H14A 119.5 . . ?
C13 C14 H14A 119.5 . . ?
C16 C15 C3 112.53(9) . . ?
C16 C15 H15A 109.1 . . ?
C3 C15 H15A 109.1 . . ?
C16 C15 H15B 109.1 . . ?
C3 C15 H15B 109.1 . . ?
H15A C15 H15B 107.8 . . ?
C17 C16 C21 117.71(11) . . ?
C17 C16 C15 119.76(10) . . ?
C21 C16 C15 122.48(10) . . ?
C18 C17 C16 121.04(11) . . ?
C18 C17 H17A 119.5 . . ?
C16 C17 H17A 119.5 . . ?
C19 C18 C17 120.39(12) . . ?
C19 C18 H18A 119.8 . . ?
C17 C18 H18A 119.8 . . ?
C18 C19 C20 119.31(12) . . ?
C18 C19 H19A 120.3 . . ?
C20 C19 H19A 120.3 . . ?
C19 C20 C21 120.29(12) . . ?
C19 C20 H20A 119.9 . . ?
C21 C20 H20A 119.9 . . ?
C20 C21 C16 121.26(12) . . ?
C20 C21 H21A 119.4 . . ?
C16 C21 H21A 119.4 . . ?

loop_
_geom_bond_atom_site_label_1
_geom_bond_atom_site_label_2
_geom_bond_distance
_geom_bond_site_symmetry_2
_geom_bond_publ_flag
N1 C6 1.4604(13) . ?
N1 C2 1.4611(13) . ?
N1 C7 1.4617(13) . ?
O1 C4 1.2178(12) . ?
C2 C3 1.5359(15) . ?
C2 H2A 0.9900 . ?
C2 H2B 0.9900 . ?
C3 C4 1.5100(14) . ?
C3 C15 1.5309(14) . ?
C3 H3A 1.0000 . ?
C4 C5 1.5096(15) . ?
C5 C8 1.5301(14) . ?
C5 C6 1.5312(14) . ?
C5 H5A 1.0000 . ?
C6 H6A 0.9900 . ?
C6 H6B 0.9900 . ?
C7 H7A 0.9800 . ?
C7 H7B 0.9800 . ?
C7 H7C 0.9800 . ?
C8 C9 1.5083(15) . ?
C8 H8A 0.9900 . ?
C8 H8B 0.9900 . ?
C9 C14 1.3848(15) . ?
C9 C10 1.3893(16) . ?
C10 C11 1.3885(16) . ?
C10 H10A 0.9500 . ?
C11 C12 1.3764(18) . ?
C11 H11A 0.9500 . ?
C12 C13 1.3724(18) . ?
C12 H12A 0.9500 . ?
C13 C14 1.3889(17) . ?
C13 H13A 0.9500 . ?
C14 H14A 0.9500 . ?
C15 C16 1.5078(15) . ?
C15 H15A 0.9900 . ?
C15 H15B 0.9900 . ?
C16 C17 1.3884(15) . ?
C16 C21 1.3892(15) . ?
C17 C18 1.3835(16) . ?
C17 H17A 0.9500 . ?
C18 C19 1.3769(17) . ?
C18 H18A 0.9500 . ?
C19 C20 1.3779(17) . ?
C19 H19A 0.9500 . ?
C20 C21 1.3802(15) . ?
C20 H20A 0.9500 . ?
C21 H21A 0.9500 . ?
